data_4027612
loop_
_publ_author_name
'Jennifer R. Mazzone'
'Charles K. Zercher'

_publ_contact_author_address
;Department of Chemistry
23 Academic Way
University of New Hampshire
Durham, NH 03824
;
_publ_contact_author_email chuck.zercher@unh.edu
_publ_contact_author_name 'Charles K. Zercher'
_publ_section_title
;
 Syntheses of Papyracillic Acids: Application of the Tandem Chain
 Extension-Acylation Reaction
;
_journal_name_full 'Journal of Organic Chemistry'
_journal_page_first 9171
_journal_page_last 9178
_journal_paper_doi 10.1021/jo3017617
_journal_volume 77
_journal_year 2012
_chemical_formula_moiety 'C12 H16 O7'
_chemical_formula_sum 'C12 H16 O7'
_chemical_formula_weight 272.25
_space_group_IT_number 14
_symmetry_cell_setting monoclinic
_symmetry_space_group_name_Hall '-P 2ybc'
_symmetry_space_group_name_H-M 'P 1 21/c 1'
_atom_sites_solution_hydrogens geom
_atom_sites_solution_primary direct
_atom_sites_solution_secondary difmap
_audit_creation_method SHELXL-97
_cell_angle_alpha 90.00
_cell_angle_beta 92.832(4)
_cell_angle_gamma 90.00
_cell_formula_units_Z 4
_cell_length_a 7.8514(9)
_cell_length_b 10.0365(11)
_cell_length_c 17.100(2)
_cell_measurement_reflns_used 3799
_cell_measurement_temperature 300(2)
_cell_measurement_theta_max 24.9529
_cell_measurement_theta_min 2.3850
_cell_volume 1345.8(3)
_computing_cell_refinement 'APEX2 (Bruker, 2010); SAINT (Bruker, 2009)'
_computing_data_collection 'GIS (Bruker)'
_computing_data_reduction
;
SAINT (Bruker, 2009); XPREP (Sheldrick, 2008)
;
_computing_molecular_graphics 'APEX2 (Bruker, 2010)'
_computing_publication_material 'APEX2 (Bruker, 2010)'
_computing_structure_refinement 'SHELXL-97 (Sheldrick, 2008)'
_computing_structure_solution 'SHELXS-97 (Sheldrick, 2008)'
_diffrn_ambient_temperature 300(2)
_diffrn_measured_fraction_theta_full 0.994
_diffrn_measured_fraction_theta_max 0.994
_diffrn_measurement_device_type 'Bruker SMART X2S benchtop diffractometer'
_diffrn_measurement_method '\w scans'
_diffrn_radiation_monochromator 'doubly curved silicon crystal'
_diffrn_radiation_source 'XOS X-beam microfocus source'
_diffrn_radiation_type MoK\a
_diffrn_radiation_wavelength 0.71073
_diffrn_reflns_av_R_equivalents 0.0363
_diffrn_reflns_av_sigmaI/netI 0.0309
_diffrn_reflns_limit_h_max 9
_diffrn_reflns_limit_h_min -9
_diffrn_reflns_limit_k_max 11
_diffrn_reflns_limit_k_min -11
_diffrn_reflns_limit_l_max 20
_diffrn_reflns_limit_l_min -20
_diffrn_reflns_number 8429
_diffrn_reflns_theta_full 25.03
_diffrn_reflns_theta_max 25.03
_diffrn_reflns_theta_min 2.35
_exptl_absorpt_coefficient_mu 0.112
_exptl_absorpt_correction_T_max 0.9889
_exptl_absorpt_correction_T_min 0.8400
_exptl_absorpt_correction_type multi-scan
_exptl_absorpt_process_details
;
Sheldrick, G. M. (2008) SADABS. University of G\"ottingen, Germany.
;
_exptl_crystal_colour colourless
_exptl_crystal_density_diffrn 1.344
_exptl_crystal_description plate
_exptl_crystal_F_000 576
_exptl_crystal_size_max 0.50
_exptl_crystal_size_mid 0.30
_exptl_crystal_size_min 0.10
_refine_diff_density_max 0.268
_refine_diff_density_min -0.263
_refine_diff_density_rms 0.077
_refine_ls_extinction_method none
_refine_ls_goodness_of_fit_ref 1.012
_refine_ls_hydrogen_treatment constr
_refine_ls_matrix_type full
_refine_ls_number_parameters 177
_refine_ls_number_reflns 2369
_refine_ls_number_restraints 0
_refine_ls_restrained_S_all 1.012
_refine_ls_R_factor_all 0.0535
_refine_ls_R_factor_gt 0.0416
_refine_ls_shift/su_max 0.053
_refine_ls_shift/su_mean 0.006
_refine_ls_structure_factor_coef Fsqd
_refine_ls_weighting_details 'calc w=1/[\s^2^(Fo^2^)+(0.0908P)^2^+0.3183P] where P=(Fo^2^+2Fc^2^)/3'
_refine_ls_weighting_scheme calc
_refine_ls_wR_factor_gt 0.1224
_refine_ls_wR_factor_ref 0.1404
_reflns_number_gt 1929
_reflns_number_total 2369
_reflns_threshold_expression >2sigma(I)
_cod_data_source_file jo3017617_si_002_2.cif
_cod_data_source_block Hemiketal_15
_cod_original_sg_symbol_H-M 'P 21/c'
_cod_database_code 4027612

loop_
_symmetry_equiv_pos_as_xyz
'x, y, z'
'-x, y+1/2, -z+1/2'
'-x, -y, -z'
'x, -y-1/2, z-1/2'

loop_
_atom_site_label
_atom_site_type_symbol
_atom_site_fract_x
_atom_site_fract_y
_atom_site_fract_z
_atom_site_U_iso_or_equiv
_atom_site_adp_type
_atom_site_occupancy
_atom_site_symmetry_multiplicity
_atom_site_calc_flag
_atom_site_refinement_flags
O1 O 1.11190(17) 0.53803(14) 0.91006(9) 0.0503(4) Uani 1 1 d .
O2 O 0.90480(17) 0.69065(13) 0.78230(7) 0.0421(4) Uani 1 1 d .
O3 O 1.0473(2) 0.58963(18) 0.68938(9) 0.0670(5) Uani 1 1 d .
O4 O 1.17926(18) 0.75305(15) 0.92686(11) 0.0614(5) Uani 1 1 d .
O5 O 0.54044(17) 0.76323(16) 0.96162(9) 0.0505(4) Uani 1 1 d .
H5 H 0.4400 0.7638 0.9460 0.076 Uiso 1 1 calc R
O6 O 0.64619(16) 0.72606(13) 0.83907(8) 0.0416(4) Uani 1 1 d .
O7 O 0.66419(18) 0.44193(13) 0.87370(9) 0.0492(4) Uani 1 1 d .
C1 C 1.2882(3) 0.5059(3) 0.89498(19) 0.0680(7) Uani 1 1 d .
H1A H 1.3288 0.5660 0.8564 0.102 Uiso 1 1 calc R
H1B H 1.2945 0.4161 0.8760 0.102 Uiso 1 1 calc R
H1C H 1.3574 0.5144 0.9426 0.102 Uiso 1 1 calc R
C2 C 1.0750(2) 0.66524(19) 0.92119(11) 0.0385(4) Uani 1 1 d .
C3 C 0.8845(2) 0.68372(17) 0.92326(10) 0.0325(4) Uani 1 1 d .
H3 H 0.8403 0.6250 0.9633 0.039 Uiso 1 1 calc R
C4 C 0.7951(2) 0.65097(17) 0.84374(11) 0.0340(4) Uani 1 1 d .
C5 C 0.9439(3) 0.5804(2) 0.73865(11) 0.0457(5) Uani 1 1 d .
C6 C 0.8247(2) 0.82570(18) 0.93749(11) 0.0354(4) Uani 1 1 d .
H6 H 0.8887 0.8861 0.9048 0.042 Uiso 1 1 calc R
C7 C 0.6406(2) 0.81948(18) 0.90454(11) 0.0377(4) Uani 1 1 d .
C8 C 0.8491(3) 0.4674(2) 0.76446(12) 0.0471(5) Uani 1 1 d .
H8 H 0.8481 0.3828 0.7422 0.057 Uiso 1 1 calc R
C9 C 0.7632(2) 0.50535(18) 0.82569(11) 0.0380(4) Uani 1 1 d .
C10 C 0.6403(3) 0.3015(2) 0.85797(18) 0.0666(7) Uani 1 1 d .
H10A H 0.5854 0.2901 0.8070 0.100 Uiso 1 1 calc R
H10B H 0.5704 0.2634 0.8967 0.100 Uiso 1 1 calc R
H10C H 0.7491 0.2577 0.8598 0.100 Uiso 1 1 calc R
C11 C 0.5664(3) 0.9477(2) 0.87291(16) 0.0575(6) Uani 1 1 d .
H11A H 0.4530 0.9319 0.8513 0.086 Uiso 1 1 calc R
H11B H 0.6362 0.9813 0.8328 0.086 Uiso 1 1 calc R
H11C H 0.5625 1.0118 0.9145 0.086 Uiso 1 1 calc R
C12 C 0.8454(3) 0.8723(2) 1.02175(13) 0.0532(6) Uani 1 1 d .
H12A H 0.7844 0.8134 1.0546 0.080 Uiso 1 1 calc R
H12B H 0.8007 0.9609 1.0259 0.080 Uiso 1 1 calc R
H12C H 0.9641 0.8722 1.0381 0.080 Uiso 1 1 calc R

loop_
_atom_site_aniso_label
_atom_site_aniso_U_11
_atom_site_aniso_U_22
_atom_site_aniso_U_33
_atom_site_aniso_U_23
_atom_site_aniso_U_13
_atom_site_aniso_U_12
O1 0.0310(7) 0.0412(8) 0.0791(10) 0.0044(7) 0.0077(7) 0.0072(6)
O2 0.0462(8) 0.0389(7) 0.0420(7) 0.0021(6) 0.0107(6) -0.0042(6)
O3 0.0728(12) 0.0782(12) 0.0524(9) -0.0058(8) 0.0281(8) -0.0064(9)
O4 0.0271(7) 0.0498(9) 0.1073(14) -0.0083(9) 0.0026(7) -0.0058(7)
O5 0.0299(7) 0.0618(9) 0.0604(9) -0.0002(7) 0.0100(6) -0.0073(7)
O6 0.0317(7) 0.0402(8) 0.0520(8) -0.0092(6) -0.0058(6) 0.0070(6)
O7 0.0450(8) 0.0318(7) 0.0726(10) -0.0058(7) 0.0225(7) -0.0061(6)
C1 0.0364(12) 0.0570(15) 0.112(2) 0.0058(13) 0.0180(13) 0.0152(10)
C2 0.0300(9) 0.0396(11) 0.0458(10) 0.0036(8) 0.0025(7) 0.0011(8)
C3 0.0259(9) 0.0319(9) 0.0399(10) 0.0028(7) 0.0047(7) -0.0024(7)
C4 0.0285(9) 0.0320(9) 0.0418(10) -0.0002(7) 0.0054(7) 0.0003(7)
C5 0.0449(11) 0.0547(13) 0.0379(10) -0.0050(9) 0.0065(9) 0.0015(9)
C6 0.0291(9) 0.0310(9) 0.0465(10) -0.0039(8) 0.0067(7) -0.0039(7)
C7 0.0307(10) 0.0324(10) 0.0504(11) -0.0050(8) 0.0049(8) 0.0013(7)
C8 0.0472(12) 0.0418(11) 0.0528(12) -0.0144(9) 0.0075(9) -0.0011(9)
C9 0.0304(10) 0.0340(10) 0.0498(11) -0.0049(8) 0.0045(8) -0.0007(8)
C10 0.0673(16) 0.0312(12) 0.104(2) -0.0069(12) 0.0293(14) -0.0076(11)
C11 0.0508(13) 0.0405(12) 0.0809(16) -0.0004(11) -0.0007(11) 0.0120(10)
C12 0.0468(12) 0.0562(14) 0.0566(13) -0.0165(10) 0.0032(10) -0.0082(10)

loop_
_atom_type_symbol
_atom_type_description
_atom_type_scat_dispersion_real
_atom_type_scat_dispersion_imag
_atom_type_scat_source
C C 0.0033 0.0016 'International Tables Vol C Tables 4.2.6.8 and 6.1.1.4'
H H 0.0000 0.0000 'International Tables Vol C Tables 4.2.6.8 and 6.1.1.4'
O O 0.0106 0.0060 'International Tables Vol C Tables 4.2.6.8 and 6.1.1.4'

loop_
_geom_angle_atom_site_label_1
_geom_angle_atom_site_label_2
_geom_angle_atom_site_label_3
_geom_angle
C2 O1 C1 117.07(17)
C5 O2 C4 109.20(14)
C7 O5 H5 109.5
C4 O6 C7 111.12(13)
C9 O7 C10 115.40(16)
O1 C1 H1A 109.5
O1 C1 H1B 109.5
H1A C1 H1B 109.5
O1 C1 H1C 109.5
H1A C1 H1C 109.5
H1B C1 H1C 109.5
O4 C2 O1 124.39(17)
O4 C2 C3 125.38(17)
O1 C2 C3 110.21(15)
C2 C3 C6 115.60(15)
C2 C3 C4 111.30(14)
C6 C3 C4 102.17(14)
C2 C3 H3 109.2
C6 C3 H3 109.2
C4 C3 H3 109.2
O6 C4 O2 109.76(14)
O6 C4 C9 112.45(15)
O2 C4 C9 102.49(14)
O6 C4 C3 106.34(14)
O2 C4 C3 108.79(14)
C9 C4 C3 116.86(15)
O3 C5 O2 119.6(2)
O3 C5 C8 130.8(2)
O2 C5 C8 109.55(16)
C3 C6 C12 114.91(17)
C3 C6 C7 101.33(14)
C12 C6 C7 114.73(15)
C3 C6 H6 108.5
C12 C6 H6 108.5
C7 C6 H6 108.5
O5 C7 O6 108.28(14)
O5 C7 C11 111.99(16)
O6 C7 C11 107.42(17)
O5 C7 C6 108.24(15)
O6 C7 C6 104.19(13)
C11 C7 C6 116.19(17)
C9 C8 C5 107.82(18)
C9 C8 H8 126.1
C5 C8 H8 126.1
O7 C9 C8 133.50(18)
O7 C9 C4 115.80(15)
C8 C9 C4 110.65(17)
O7 C10 H10A 109.5
O7 C10 H10B 109.5
H10A C10 H10B 109.5
O7 C10 H10C 109.5
H10A C10 H10C 109.5
H10B C10 H10C 109.5
C7 C11 H11A 109.5
C7 C11 H11B 109.5
H11A C11 H11B 109.5
C7 C11 H11C 109.5
H11A C11 H11C 109.5
H11B C11 H11C 109.5
C6 C12 H12A 109.5
C6 C12 H12B 109.5
H12A C12 H12B 109.5
C6 C12 H12C 109.5
H12A C12 H12C 109.5
H12B C12 H12C 109.5

loop_
_geom_bond_atom_site_label_1
_geom_bond_atom_site_label_2
_geom_bond_distance
O1 C2 1.325(2)
O1 C1 1.456(3)
O2 C5 1.378(2)
O2 C4 1.447(2)
O3 C5 1.202(2)
O4 C2 1.203(2)
O5 C7 1.402(2)
O5 H5 0.8200
O6 C4 1.390(2)
O6 C7 1.463(2)
O7 C9 1.322(2)
O7 C10 1.445(3)
C1 H1A 0.9600
C1 H1B 0.9600
C1 H1C 0.9600
C2 C3 1.509(2)
C3 C6 1.524(3)
C3 C4 1.535(3)
C3 H3 0.9800
C4 C9 1.512(3)
C5 C8 1.438(3)
C6 C12 1.516(3)
C6 C7 1.526(3)
C6 H6 0.9800
C7 C11 1.502(3)
C8 C9 1.329(3)
C8 H8 0.9300
C10 H10A 0.9600
C10 H10B 0.9600
C10 H10C 0.9600
C11 H11A 0.9600
C11 H11B 0.9600
C11 H11C 0.9600
C12 H12A 0.9600
C12 H12B 0.9600
C12 H12C 0.9600
